data_7152530
loop_
_publ_author_name
'Wang, Kun-Yan'
'Chen, Chen'
'Liu, Jin-Fang'
'Wang, Qin'
'Chang, Jin'
'Zhu, Hong-Jun'
'Li, Chong'

_publ_section_title
;
 Novel multifunctional organic semiconductor materials based on
 4,8-substituted 1,5-naphthyridine: synthesis, single crystal structures,
 opto-electrical properties and quantum chemistry calculation.
;
_journal_issue 33
_journal_name_full 'Organic &amp; biomolecular chemistry'
_journal_page_first 6693
_journal_page_last 6704
_journal_paper_doi 10.1039/c2ob25926e
_journal_volume 10
_journal_year 2012
_chemical_formula_moiety 'C32 H22 N2 O2'
_chemical_formula_sum 'C32 H22 N2 O2'
_chemical_formula_weight 466.52
_chemical_name_common 4,8-bis(4-phenoxyphenyl)-1,5-naphthyridine
_chemical_name_systematic
;
?
;
_space_group_IT_number 14
_symmetry_cell_setting monoclinic
_symmetry_space_group_name_Hall '-P 2ybc'
_symmetry_space_group_name_H-M 'P 1 21/c 1'
_atom_sites_solution_hydrogens geom
_atom_sites_solution_primary direct
_atom_sites_solution_secondary difmap
_audit_creation_method SHELXL-97
_cell_angle_alpha 90.00
_cell_angle_beta 95.51(3)
_cell_angle_gamma 90.00
_cell_formula_units_Z 4
_cell_length_a 9.869(2)
_cell_length_b 14.785(3)
_cell_length_c 16.173(3)
_cell_measurement_reflns_used 25
_cell_measurement_temperature 293(2)
_cell_measurement_theta_max 13
_cell_measurement_theta_min 9
_cell_volume 2348.9(8)
_computing_cell_refinement 'CAD4 EXPRESS'
_computing_data_collection 'CAD4 EXPRESS(Enraf-Nonius,1994)'
_computing_data_reduction 'XCAD4(Harms & Wocadlo,1995)'
_computing_molecular_graphics 'SHELXTL (Sheldrick, 2008)'
_computing_publication_material 'SHELXTL (Sheldrick, 2008)'
_computing_structure_refinement 'SHELXL-97 (Sheldrick, 1997)'
_computing_structure_solution 'SHELXS-97 (Sheldrick, 1990)'
_diffrn_ambient_temperature 293(2)
_diffrn_detector_area_resol_mean \w/2\q
_diffrn_measured_fraction_theta_full 1.000
_diffrn_measured_fraction_theta_max 1.000
_diffrn_measurement_device_type 'Nonius CAD4'
_diffrn_measurement_method \w/2\q
_diffrn_radiation_monochromator graphite
_diffrn_radiation_source 'fine-focus sealed tube'
_diffrn_radiation_type MoK\a
_diffrn_radiation_wavelength 0.71073
_diffrn_reflns_av_R_equivalents 0.0424
_diffrn_reflns_av_sigmaI/netI 0.0817
_diffrn_reflns_limit_h_max 11
_diffrn_reflns_limit_h_min 0
_diffrn_reflns_limit_k_max 17
_diffrn_reflns_limit_k_min 0
_diffrn_reflns_limit_l_max 19
_diffrn_reflns_limit_l_min -19
_diffrn_reflns_number 4573
_diffrn_reflns_theta_full 25.37
_diffrn_reflns_theta_max 25.37
_diffrn_reflns_theta_min 1.87
_diffrn_standards_decay_% 1
_diffrn_standards_interval_count 200
_diffrn_standards_interval_time 2h
_diffrn_standards_number 3
_exptl_absorpt_coefficient_mu 0.083
_exptl_absorpt_correction_T_max 0.9836
_exptl_absorpt_correction_T_min 0.9756
_exptl_absorpt_correction_type psi-scan
_exptl_absorpt_process_details '(North, Phillips & Mathews,1968)'
_exptl_crystal_colour yellow
_exptl_crystal_density_diffrn 1.319
_exptl_crystal_density_method 'not measured'
_exptl_crystal_description block
_exptl_crystal_F_000 976
_exptl_crystal_size_max 0.30
_exptl_crystal_size_mid 0.20
_exptl_crystal_size_min 0.20
_refine_diff_density_max 0.225
_refine_diff_density_min -0.177
_refine_diff_density_rms 0.046
_refine_ls_extinction_method none
_refine_ls_goodness_of_fit_ref 1.004
_refine_ls_hydrogen_treatment constr
_refine_ls_matrix_type full
_refine_ls_number_parameters 325
_refine_ls_number_reflns 4310
_refine_ls_number_restraints 1
_refine_ls_restrained_S_all 1.005
_refine_ls_R_factor_all 0.1729
_refine_ls_R_factor_gt 0.0756
_refine_ls_shift/su_max 0.000
_refine_ls_shift/su_mean 0.000
_refine_ls_structure_factor_coef Fsqd
_refine_ls_weighting_details 'calc w=1/[\s^2^(Fo^2^)+(0.0600P)^2^+0.0000P] where P=(Fo^2^+2Fc^2^)/3'
_refine_ls_weighting_scheme calc
_refine_ls_wR_factor_gt 0.1411
_refine_ls_wR_factor_ref 0.1725
_reflns_number_gt 1960
_reflns_number_total 4310
_reflns_threshold_expression >2sigma(I)
_cod_data_source_file c2ob25926e.txt
_cod_data_source_block X
_cod_depositor_comments
;
The following automatic conversions were performed:

'_symmetry_cell_setting' value 'Monoclinic' changed to 'monoclinic'
according to /home/saulius/struct/CIF-dictionaries/cif_core.dic
dictionary named 'cif_core.dic' version 2.4.1 from 2010-06-29.

Automatic conversion script
Id: cif_fix_values 1891 2012-01-12 08:04:46Z andrius 
;
_cod_original_sg_symbol_H-M P21/C
_cod_database_code 7152530

loop_
_symmetry_equiv_pos_as_xyz
'x, y, z'
'-x, y+1/2, -z+1/2'
'-x, -y, -z'
'x, -y-1/2, z-1/2'

loop_
_atom_site_label
_atom_site_type_symbol
_atom_site_fract_x
_atom_site_fract_y
_atom_site_fract_z
_atom_site_U_iso_or_equiv
_atom_site_adp_type
_atom_site_occupancy
_atom_site_symmetry_multiplicity
_atom_site_calc_flag
_atom_site_refinement_flags
O1 O 0.8341(3) 0.91590(16) 0.71164(16) 0.0594(8) Uani 1 1 d .
N1 N 0.9503(3) 0.3844(2) 0.5293(2) 0.0600(10) Uani 1 1 d .
C1 C 0.8623(4) 0.9939(2) 0.5814(2) 0.0506(10) Uani 1 1 d .
H1B H 0.8446 0.9413 0.5507 0.061 Uiso 1 1 calc R
C2 C 0.8886(4) 1.0740(2) 0.5429(2) 0.0549(10) Uani 1 1 d .
H2A H 0.8919 1.0750 0.4856 0.066 Uiso 1 1 calc R
C3 C 0.9100(4) 1.1519(3) 0.5871(3) 0.0626(12) Uani 1 1 d .
H3A H 0.9250 1.2060 0.5600 0.075 Uiso 1 1 calc R
C4 C 0.9091(4) 1.1502(3) 0.6728(3) 0.0613(11) Uani 1 1 d .
H4A H 0.9253 1.2029 0.7036 0.074 Uiso 1 1 calc R
C5 C 0.8842(4) 1.0698(2) 0.7122(2) 0.0542(10) Uani 1 1 d .
H5A H 0.8819 1.0682 0.7695 0.065 Uiso 1 1 calc R
C6 C 0.8630(4) 0.9936(2) 0.6669(2) 0.0439(9) Uani 1 1 d .
C7 C 0.8558(4) 0.8329(2) 0.6754(2) 0.0477(9) Uani 1 1 d .
C8 C 0.9838(3) 0.8082(2) 0.6523(2) 0.0467(9) Uani 1 1 d .
H8A H 1.0566 0.8482 0.6603 0.056 Uiso 1 1 calc R
C9 C 1.0015(4) 0.7249(2) 0.6179(2) 0.0474(9) Uani 1 1 d .
H9A H 1.0855 0.7096 0.6003 0.057 Uiso 1 1 calc R
C10 C 0.8952(4) 0.6628(2) 0.6090(2) 0.0428(9) Uani 1 1 d .
C11 C 0.7702(4) 0.6865(2) 0.6354(2) 0.0573(11) Uani 1 1 d .
H11A H 0.6990 0.6450 0.6314 0.069 Uiso 1 1 calc R
C12 C 0.7513(4) 0.7722(2) 0.6678(3) 0.0584(11) Uani 1 1 d .
H12A H 0.6669 0.7882 0.6844 0.070 Uiso 1 1 calc R
C13 C 0.9143(4) 0.5695(2) 0.5785(2) 0.0501(10) Uani 1 1 d .
C14 C 0.8556(4) 0.4970(2) 0.6153(3) 0.0630(12) Uani 1 1 d .
H14A H 0.8020 0.5078 0.6585 0.076 Uiso 1 1 calc R
C15 C 0.8743(4) 0.4084(3) 0.5897(2) 0.0644(13) Uani 1 1 d .
H15A H 0.8308 0.3627 0.6166 0.077 Uiso 1 1 calc R
C16 C 0.9937(4) 0.5467(2) 0.5114(2) 0.0445(9) Uani 1 1 d .
O2 O 0.3377(3) 0.91306(15) 0.71376(16) 0.0575(8) Uani 1 1 d .
N2 N 0.4533(3) 0.3832(2) 0.5284(2) 0.0570(9) Uani 1 1 d .
C17 C 0.2598(4) 1.0557(3) 0.6574(3) 0.0600(11) Uani 1 1 d .
H17A H 0.1774 1.0470 0.6798 0.072 Uiso 1 1 calc R
C18 C 0.2811(4) 1.1329(3) 0.6147(3) 0.0693(13) Uani 1 1 d .
H18A H 0.2128 1.1763 0.6071 0.083 Uiso 1 1 calc R
C19 C 0.4046(4) 1.1468(3) 0.5825(3) 0.0612(12) Uani 1 1 d .
H19A H 0.4194 1.1994 0.5532 0.073 Uiso 1 1 calc R
C20 C 0.5037(4) 1.0833(2) 0.5938(3) 0.0627(11) Uani 1 1 d .
H20A H 0.5863 1.0933 0.5721 0.075 Uiso 1 1 calc R
C21 C 0.4857(4) 1.0056(3) 0.6359(3) 0.0588(11) Uani 1 1 d .
H21A H 0.5552 0.9631 0.6436 0.071 Uiso 1 1 calc R
C22 C 0.3598(4) 0.9904(2) 0.6676(2) 0.0512(10) Uani 1 1 d .
C23 C 0.3608(3) 0.8303(2) 0.6795(2) 0.0401(9) Uani 1 1 d .
C24 C 0.3883(4) 0.7592(2) 0.7313(2) 0.0523(10) Uani 1 1 d .
H24A H 0.3945 0.7680 0.7885 0.063 Uiso 1 1 calc R
C25 C 0.4070(4) 0.6740(2) 0.6997(2) 0.0478(9) Uani 1 1 d .
H25A H 0.4250 0.6262 0.7365 0.057 Uiso 1 1 calc R
C26 C 0.3998(3) 0.6565(2) 0.6131(2) 0.0396(8) Uani 1 1 d U
C27 C 0.3690(4) 0.7305(2) 0.5618(2) 0.0468(9) Uani 1 1 d U
H27A H 0.3605 0.7226 0.5044 0.056 Uiso 1 1 calc R
C28 C 0.3508(3) 0.8152(2) 0.5938(2) 0.0457(9) Uani 1 1 d .
H28A H 0.3315 0.8635 0.5578 0.055 Uiso 1 1 calc R
C29 C 0.4162(4) 0.5644(2) 0.5821(2) 0.0447(9) Uani 1 1 d .
C30 C 0.3660(4) 0.4921(2) 0.6211(3) 0.0582(11) Uani 1 1 d .
H30A H 0.3186 0.5007 0.6675 0.070 Uiso 1 1 calc R
C31 C 0.3856(4) 0.4052(2) 0.5917(3) 0.0659(13) Uani 1 1 d .
H31A H 0.3470 0.3580 0.6194 0.079 Uiso 1 1 calc R
C32 C 0.5083(4) 0.4548(2) 0.4881(2) 0.0491(10) Uani 1 1 d .

loop_
_atom_site_aniso_label
_atom_site_aniso_U_11
_atom_site_aniso_U_22
_atom_site_aniso_U_33
_atom_site_aniso_U_23
_atom_site_aniso_U_13
_atom_site_aniso_U_12
O1 0.082(2) 0.0423(14) 0.0592(17) -0.0126(14) 0.0323(15) -0.0004(13)
N1 0.080(3) 0.0412(19) 0.061(2) 0.0026(18) 0.021(2) -0.0103(18)
C1 0.059(2) 0.045(2) 0.050(2) -0.002(2) 0.014(2) 0.0111(18)
C2 0.066(3) 0.050(2) 0.050(2) 0.009(2) 0.013(2) 0.017(2)
C3 0.061(3) 0.039(2) 0.088(4) 0.003(2) 0.013(3) 0.013(2)
C4 0.075(3) 0.043(2) 0.067(3) 0.000(2) 0.010(2) 0.005(2)
C5 0.063(3) 0.050(2) 0.052(2) -0.006(2) 0.016(2) 0.0056(19)
C6 0.043(2) 0.036(2) 0.054(2) 0.0002(18) 0.0155(18) 0.0108(17)
C7 0.044(2) 0.040(2) 0.059(2) -0.002(2) 0.0062(19) -0.0007(18)
C8 0.044(2) 0.0397(19) 0.057(2) -0.0066(18) 0.0075(18) -0.0065(16)
C9 0.052(2) 0.0354(19) 0.059(2) 0.0019(19) 0.0231(19) 0.0089(17)
C10 0.056(2) 0.0298(19) 0.043(2) -0.0064(17) 0.0088(18) -0.0024(18)
C11 0.051(2) 0.048(2) 0.075(3) -0.011(2) 0.016(2) -0.0047(19)
C12 0.051(3) 0.043(2) 0.086(3) -0.008(2) 0.026(2) 0.0041(19)
C13 0.054(3) 0.042(2) 0.055(2) -0.0024(19) 0.009(2) -0.0063(19)
C14 0.091(3) 0.036(2) 0.067(3) -0.001(2) 0.035(3) -0.009(2)
C15 0.080(3) 0.052(3) 0.066(3) -0.005(2) 0.035(3) -0.017(2)
C16 0.049(2) 0.0263(17) 0.059(2) -0.0015(18) 0.0069(19) -0.0003(17)
O2 0.082(2) 0.0301(13) 0.0647(18) -0.0030(13) 0.0295(16) 0.0035(13)
N2 0.071(2) 0.0421(19) 0.062(2) -0.0022(18) 0.0271(19) -0.0028(17)
C17 0.059(3) 0.050(2) 0.076(3) -0.005(2) 0.029(2) 0.000(2)
C18 0.065(3) 0.050(3) 0.095(4) -0.003(3) 0.018(3) 0.003(2)
C19 0.080(3) 0.040(2) 0.066(3) 0.004(2) 0.016(3) -0.008(2)
C20 0.072(3) 0.047(2) 0.074(3) 0.002(2) 0.030(2) 0.006(2)
C21 0.055(3) 0.052(2) 0.070(3) -0.008(2) 0.011(2) -0.007(2)
C22 0.058(3) 0.038(2) 0.059(2) -0.0120(19) 0.015(2) -0.012(2)
C23 0.048(2) 0.031(2) 0.043(2) -0.0071(18) 0.0168(17) -0.0006(16)
C24 0.056(2) 0.058(2) 0.046(2) 0.001(2) 0.0169(18) -0.0004(19)
C25 0.057(2) 0.034(2) 0.054(2) 0.0049(19) 0.0112(19) 0.0095(17)
C26 0.0340(19) 0.0360(19) 0.049(2) 0.0018(17) 0.0079(17) 0.0061(16)
C27 0.050(2) 0.043(2) 0.048(2) -0.0081(18) 0.0088(18) 0.0017(18)
C28 0.050(2) 0.0357(19) 0.053(2) -0.0011(17) 0.0131(18) -0.0059(17)
C29 0.048(2) 0.034(2) 0.053(2) 0.0105(18) 0.0118(19) 0.0069(17)
C30 0.068(3) 0.045(2) 0.067(3) -0.003(2) 0.031(2) -0.004(2)
C31 0.088(3) 0.037(2) 0.080(3) -0.003(2) 0.044(3) -0.007(2)
C32 0.054(2) 0.043(2) 0.052(2) -0.0019(19) 0.0189(19) 0.0065(19)

loop_
_atom_type_symbol
_atom_type_description
_atom_type_scat_dispersion_real
_atom_type_scat_dispersion_imag
_atom_type_scat_source
C C 0.0033 0.0016 'International Tables Vol C Tables 4.2.6.8 and 6.1.1.4'
H H 0.0000 0.0000 'International Tables Vol C Tables 4.2.6.8 and 6.1.1.4'
N N 0.0061 0.0033 'International Tables Vol C Tables 4.2.6.8 and 6.1.1.4'
O O 0.0106 0.0060 'International Tables Vol C Tables 4.2.6.8 and 6.1.1.4'

loop_
_geom_angle_atom_site_label_1
_geom_angle_atom_site_label_2
_geom_angle_atom_site_label_3
_geom_angle
_geom_angle_site_symmetry_1
_geom_angle_site_symmetry_3
C7 O1 C6 117.4(3) . .
C15 N1 C16 116.1(3) . 3_766
C2 C1 C6 118.2(4) . .
C2 C1 H1B 120.9 . .
C6 C1 H1B 120.9 . .
C3 C2 C1 121.2(4) . .
C3 C2 H2A 119.4 . .
C1 C2 H2A 119.4 . .
C2 C3 C4 119.6(4) . .
C2 C3 H3A 120.2 . .
C4 C3 H3A 120.2 . .
C5 C4 C3 119.6(4) . .
C5 C4 H4A 120.2 . .
C3 C4 H4A 120.2 . .
C6 C5 C4 119.6(4) . .
C6 C5 H5A 120.2 . .
C4 C5 H5A 120.2 . .
C5 C6 C1 121.7(4) . .
C5 C6 O1 115.6(3) . .
C1 C6 O1 122.5(3) . .
C12 C7 O1 118.3(3) . .
C12 C7 C8 119.9(3) . .
O1 C7 C8 121.6(3) . .
C9 C8 C7 119.8(3) . .
C9 C8 H8A 120.1 . .
C7 C8 H8A 120.1 . .
C8 C9 C10 120.7(3) . .
C8 C9 H9A 119.6 . .
C10 C9 H9A 119.6 . .
C11 C10 C9 119.0(3) . .
C11 C10 C13 118.8(3) . .
C9 C10 C13 122.0(3) . .
C10 C11 C12 120.1(3) . .
C10 C11 H11A 120.0 . .
C12 C11 H11A 120.0 . .
C7 C12 C11 120.4(4) . .
C7 C12 H12A 119.8 . .
C11 C12 H12A 119.8 . .
C14 C13 C16 115.2(3) . .
C14 C13 C10 120.4(4) . .
C16 C13 C10 124.4(3) . .
C13 C14 C15 122.0(4) . .
C13 C14 H14A 119.0 . .
C15 C14 H14A 119.0 . .
N1 C15 C14 124.5(4) . .
N1 C15 H15A 117.7 . .
C14 C15 H15A 117.7 . .
N1 C16 C13 117.8(3) 3_766 .
N1 C16 C16 123.1(4) 3_766 3_766
C13 C16 C16 119.1(4) . 3_766
C23 O2 C22 118.3(3) . .
C31 N2 C32 115.4(3) . .
C18 C17 C22 120.3(4) . .
C18 C17 H17A 119.9 . .
C22 C17 H17A 119.9 . .
C17 C18 C19 120.0(4) . .
C17 C18 H18A 120.0 . .
C19 C18 H18A 120.0 . .
C20 C19 C18 119.7(4) . .
C20 C19 H19A 120.1 . .
C18 C19 H19A 120.1 . .
C21 C20 C19 121.8(4) . .
C21 C20 H20A 119.1 . .
C19 C20 H20A 119.1 . .
C20 C21 C22 118.8(4) . .
C20 C21 H21A 120.6 . .
C22 C21 H21A 120.6 . .
C17 C22 O2 119.4(4) . .
C17 C22 C21 119.4(4) . .
O2 C22 C21 121.0(4) . .
C24 C23 O2 118.2(3) . .
C24 C23 C28 118.7(3) . .
O2 C23 C28 123.0(3) . .
C23 C24 C25 120.4(3) . .
C23 C24 H24A 119.8 . .
C25 C24 H24A 119.8 . .
C24 C25 C26 122.5(3) . .
C24 C25 H25A 118.8 . .
C26 C25 H25A 118.8 . .
C27 C26 C25 115.6(3) . .
C27 C26 C29 123.6(3) . .
C25 C26 C29 120.7(3) . .
C28 C27 C26 121.4(3) . .
C28 C27 H27A 119.3 . .
C26 C27 H27A 119.3 . .
C27 C28 C23 121.3(4) . .
C27 C28 H28A 119.3 . .
C23 C28 H28A 119.3 . .
C30 C29 C32 116.6(3) . 3_666
C30 C29 C26 121.1(3) . .
C32 C29 C26 122.3(3) 3_666 .
C29 C30 C31 120.0(4) . .
C29 C30 H30A 120.0 . .
C31 C30 H30A 120.0 . .
N2 C31 C30 126.3(4) . .
N2 C31 H31A 116.8 . .
C30 C31 H31A 116.8 . .
N2 C32 C32 122.5(4) . 3_666
N2 C32 C29 118.4(3) . 3_666
C32 C32 C29 119.1(4) 3_666 3_666

loop_
_geom_bond_atom_site_label_1
_geom_bond_atom_site_label_2
_geom_bond_distance
_geom_bond_site_symmetry_2
O1 C7 1.386(4) .
O1 C6 1.402(4) .
N1 C15 1.336(4) .
N1 C16 1.359(4) 3_766
C1 C2 1.374(5) .
C1 C6 1.383(5) .
C1 H1B 0.9300 .
C2 C3 1.362(5) .
C2 H2A 0.9300 .
C3 C4 1.387(5) .
C3 H3A 0.9300 .
C4 C5 1.382(5) .
C4 H4A 0.9300 .
C5 C6 1.349(5) .
C5 H5A 0.9300 .
C7 C12 1.363(5) .
C7 C8 1.400(5) .
C8 C9 1.369(4) .
C8 H8A 0.9300 .
C9 C10 1.391(4) .
C9 H9A 0.9300 .
C10 C11 1.388(5) .
C10 C13 1.483(4) .
C11 C12 1.392(5) .
C11 H11A 0.9300 .
C12 H12A 0.9300 .
C13 C14 1.379(5) .
C13 C16 1.437(5) .
C14 C15 1.392(5) .
C14 H14A 0.9300 .
C15 H15A 0.9300 .
C16 N1 1.359(4) 3_766
C16 C16 1.438(6) 3_766
O2 C23 1.372(4) .
O2 C22 1.394(4) .
N2 C31 1.316(4) .
N2 C32 1.382(5) .
C17 C18 1.361(5) .
C17 C22 1.380(5) .
C17 H17A 0.9300 .
C18 C19 1.385(5) .
C18 H18A 0.9300 .
C19 C20 1.355(5) .
C19 H19A 0.9300 .
C20 C21 1.355(5) .
C20 H20A 0.9300 .
C21 C22 1.407(5) .
C21 H21A 0.9300 .
C23 C24 1.355(4) .
C23 C28 1.396(4) .
C24 C25 1.379(4) .
C24 H24A 0.9300 .
C25 C26 1.420(5) .
C25 H25A 0.9300 .
C26 C27 1.390(4) .
C26 C29 1.464(5) .
C27 C28 1.374(4) .
C27 H27A 0.9300 .
C28 H28A 0.9300 .
C29 C30 1.359(5) .
C29 C32 1.445(5) 3_666
C30 C31 1.390(5) .
C30 H30A 0.9300 .
C31 H31A 0.9300 .
C32 C32 1.405(7) 3_666
C32 C29 1.445(5) 3_666

loop_
_geom_torsion_atom_site_label_1
_geom_torsion_atom_site_label_2
_geom_torsion_atom_site_label_3
_geom_torsion_atom_site_label_4
_geom_torsion
_geom_torsion_site_symmetry_1
_geom_torsion_site_symmetry_4
C6 C1 C2 C3 -2.3(6) . .
C1 C2 C3 C4 1.9(6) . .
C2 C3 C4 C5 -1.2(6) . .
C3 C4 C5 C6 1.0(6) . .
C4 C5 C6 C1 -1.6(6) . .
C4 C5 C6 O1 -178.0(3) . .
C2 C1 C6 C5 2.2(6) . .
C2 C1 C6 O1 178.4(3) . .
C7 O1 C6 C5 -159.2(3) . .
C7 O1 C6 C1 24.4(5) . .
C6 O1 C7 C12 -126.4(4) . .
C6 O1 C7 C8 58.2(5) . .
C12 C7 C8 C9 3.6(6) . .
O1 C7 C8 C9 178.9(3) . .
C7 C8 C9 C10 -2.9(5) . .
C8 C9 C10 C11 0.1(5) . .
C8 C9 C10 C13 -174.9(3) . .
C9 C10 C11 C12 1.9(6) . .
C13 C10 C11 C12 177.1(4) . .
O1 C7 C12 C11 -177.0(3) . .
C8 C7 C12 C11 -1.5(6) . .
C10 C11 C12 C7 -1.2(6) . .
C11 C10 C13 C14 -37.0(5) . .
C9 C10 C13 C14 138.0(4) . .
C11 C10 C13 C16 143.8(4) . .
C9 C10 C13 C16 -41.2(6) . .
C16 C13 C14 C15 0.9(6) . .
C10 C13 C14 C15 -178.3(4) . .
C16 N1 C15 C14 -3.4(7) 3_766 .
C13 C14 C15 N1 1.0(8) . .
C14 C13 C16 N1 177.5(4) . 3_766
C10 C13 C16 N1 -3.3(6) . 3_766
C14 C13 C16 C16 -0.3(6) . 3_766
C10 C13 C16 C16 178.9(4) . 3_766
C22 C17 C18 C19 -1.2(7) . .
C17 C18 C19 C20 0.0(7) . .
C18 C19 C20 C21 0.2(7) . .
C19 C20 C21 C22 0.8(6) . .
C18 C17 C22 O2 178.0(4) . .
C18 C17 C22 C21 2.1(6) . .
C23 O2 C22 C17 129.5(4) . .
C23 O2 C22 C21 -54.7(5) . .
C20 C21 C22 C17 -1.9(6) . .
C20 C21 C22 O2 -177.7(3) . .
C22 O2 C23 C24 156.3(3) . .
C22 O2 C23 C28 -26.8(5) . .
O2 C23 C24 C25 177.5(3) . .
C28 C23 C24 C25 0.5(5) . .
C23 C24 C25 C26 0.5(6) . .
C24 C25 C26 C27 -1.6(5) . .
C24 C25 C26 C29 -178.1(3) . .
C25 C26 C27 C28 1.8(5) . .
C29 C26 C27 C28 178.1(3) . .
C26 C27 C28 C23 -0.8(5) . .
C24 C23 C28 C27 -0.4(5) . .
O2 C23 C28 C27 -177.2(3) . .
C27 C26 C29 C30 -139.6(4) . .
C25 C26 C29 C30 36.6(5) . .
C27 C26 C29 C32 43.7(5) . 3_666
C25 C26 C29 C32 -140.2(4) . 3_666
C32 C29 C30 C31 -1.6(6) 3_666 .
C26 C29 C30 C31 -178.5(4) . .
C32 N2 C31 C30 -0.5(7) . .
C29 C30 C31 N2 1.9(8) . .
C31 N2 C32 C32 -0.9(7) . 3_666
C31 N2 C32 C29 -179.9(4) . 3_666
